data_7046839
loop_
_publ_author_name
'Wang, Long'
'Jian, Zhongbao'
'Daniliuc, Constantin G.'
'Kehr, Gerald'
'Erker, Gerhard'

_publ_section_title
;
 Formation of borata-alkene/iminium zwitterions by ynamine hydroboration.
;
_journal_issue 32
_journal_name_full 'Dalton transactions (Cambridge, England : 2003)'
_journal_page_first 10853
_journal_page_last 10856
_journal_paper_doi 10.1039/c8dt02435a
_journal_volume 47
_journal_year 2018
_chemical_formula_sum 'C24 H24 B F10 N'
_chemical_formula_weight 527.25
_space_group_IT_number 14
_space_group_name_Hall '-P 2ybc'
_space_group_name_H-M_alt 'P 1 21/c 1'
_symmetry_cell_setting monoclinic
_symmetry_space_group_name_Hall '-P 2ybc'
_symmetry_space_group_name_H-M 'P 1 21/c 1'
_atom_sites_solution_hydrogens geom
_atom_sites_solution_primary direct
_atom_sites_solution_secondary difmap
_audit_creation_method SHELXL-97
_audit_update_record
;
2018-05-16 deposited with the CCDC.
2018-06-20 downloaded from the CCDC.
;
_cell_angle_alpha 90.00
_cell_angle_beta 105.982(1)
_cell_angle_gamma 90.00
_cell_formula_units_Z 4
_cell_length_a 12.8034(2)
_cell_length_b 11.3378(2)
_cell_length_c 18.2647(4)
_cell_measurement_reflns_used 5768
_cell_measurement_temperature 223(2)
_cell_measurement_theta_max 28.28
_cell_measurement_theta_min 4.08
_cell_volume 2548.87(8)
_computing_cell_refinement 'Collect (Nonius B.V., 1998)'
_computing_data_collection 'Collect (Nonius B.V., 1998)'
_computing_data_reduction 'Denzo-SMN (Otwinowski & Minor, 1997)'
_computing_molecular_graphics 'XP (BrukerAXS, 2000)'
_computing_publication_material 'SHELXL-97 (Sheldrick, 1997)'
_computing_structure_refinement 'SHELXL-97 (Sheldrick, 1997)'
_computing_structure_solution 'SHELXS-97 (Sheldrick, 1990)'
_diffrn_ambient_temperature 223(2)
_diffrn_measured_fraction_theta_full 0.985
_diffrn_measured_fraction_theta_max 0.985
_diffrn_measurement_device_type 'Nonius KappaCCD APEXII'
_diffrn_measurement_method '\w and \f scans'
_diffrn_radiation_monochromator 'Montel mirror'
_diffrn_radiation_source 'rotating anode Nonius FR591'
_diffrn_radiation_type MoK\a
_diffrn_radiation_wavelength 0.71073
_diffrn_reflns_av_R_equivalents 0.053
_diffrn_reflns_av_sigmaI/netI 0.0485
_diffrn_reflns_limit_h_max 15
_diffrn_reflns_limit_h_min -15
_diffrn_reflns_limit_k_max 13
_diffrn_reflns_limit_k_min -12
_diffrn_reflns_limit_l_max 21
_diffrn_reflns_limit_l_min -21
_diffrn_reflns_number 17860
_diffrn_reflns_theta_full 25.00
_diffrn_reflns_theta_max 25.00
_diffrn_reflns_theta_min 4.20
_exptl_absorpt_coefficient_mu 0.131
_exptl_absorpt_correction_T_max 0.9961
_exptl_absorpt_correction_T_min 0.9832
_exptl_absorpt_correction_type multi-scan
_exptl_absorpt_process_details 'Denzo (Otwinowski, Borek, Majewski & Minor, 2003)'
_exptl_crystal_colour colourless
_exptl_crystal_density_diffrn 1.374
_exptl_crystal_density_method 'not measured'
_exptl_crystal_description plate
_exptl_crystal_F_000 1080
_exptl_crystal_size_max 0.13
_exptl_crystal_size_mid 0.07
_exptl_crystal_size_min 0.03
_refine_diff_density_max 0.208
_refine_diff_density_min -0.222
_refine_diff_density_rms 0.042
_refine_ls_extinction_method none
_refine_ls_goodness_of_fit_ref 1.036
_refine_ls_hydrogen_treatment mixed
_refine_ls_matrix_type full
_refine_ls_number_parameters 438
_refine_ls_number_reflns 4421
_refine_ls_number_restraints 298
_refine_ls_restrained_S_all 1.027
_refine_ls_R_factor_all 0.0922
_refine_ls_R_factor_gt 0.0606
_refine_ls_shift/su_max 0.000
_refine_ls_shift/su_mean 0.000
_refine_ls_structure_factor_coef Fsqd
_refine_ls_weighting_details 'calc w=1/[\s^2^(Fo^2^)+(0.0219P)^2^+2.8694P] where P=(Fo^2^+2Fc^2^)/3'
_refine_ls_weighting_scheme calc
_refine_ls_wR_factor_gt 0.1135
_refine_ls_wR_factor_ref 0.1266
_reflns_number_gt 2961
_reflns_number_total 4421
_reflns_threshold_expression >2sigma(I)
_cod_data_source_file c8dt02435a2.cif
_cod_data_source_block erk8359
_cod_depositor_comments 'Adding full bibliography for 7046836--7046845.cif.'
_cod_original_sg_symbol_H-M P21/c
_cod_database_code 7046839

loop_
_symmetry_equiv_pos_as_xyz
'x, y, z'
'-x, y+1/2, -z+1/2'
'-x, -y, -z'
'x, -y-1/2, z-1/2'

loop_
_atom_site_label
_atom_site_type_symbol
_atom_site_fract_x
_atom_site_fract_y
_atom_site_fract_z
_atom_site_U_iso_or_equiv
_atom_site_adp_type
_atom_site_occupancy
_atom_site_symmetry_multiplicity
_atom_site_calc_flag
_atom_site_refinement_flags
_atom_site_disorder_assembly
_atom_site_disorder_group
N1 N 0.81100(17) 0.0677(2) 0.15392(13) 0.0376(6) Uani 1 1 d . . .
H2 H 0.770(2) 0.014(2) 0.1720(15) 0.033(7) Uiso 1 1 d . . .
C1 C 0.9280(2) 0.0166(3) 0.18456(18) 0.0487(8) Uani 1 1 d . . .
C2 C 0.9344(2) -0.1014(3) 0.14626(18) 0.0528(8) Uani 1 1 d . . .
H2A H 1.0101 -0.1280 0.1607 0.063 Uiso 1 1 calc R . .
H2B H 0.8918 -0.1595 0.1655 0.063 Uiso 1 1 calc R . .
C3 C 0.8935(3) -0.0979(3) 0.06039(19) 0.0629(10) Uani 1 1 d . . .
H3A H 0.9377 -0.0432 0.0400 0.076 Uiso 1 1 calc R . .
H3B H 0.8991 -0.1765 0.0394 0.076 Uiso 1 1 calc R . .
C4 C 0.7767(3) -0.0579(3) 0.03799(18) 0.0571(9) Uani 1 1 d . . .
H4A H 0.7337 -0.1145 0.0582 0.069 Uiso 1 1 calc R . .
H4B H 0.7494 -0.0595 -0.0177 0.069 Uiso 1 1 calc R . .
C5 C 0.7585(2) 0.0646(3) 0.06574(16) 0.0459(8) Uani 1 1 d . . .
C6 C 1.0138(2) 0.1026(4) 0.1728(2) 0.0720(11) Uani 1 1 d . . .
H6A H 1.0856 0.0739 0.1995 0.108 Uiso 1 1 calc R . .
H6B H 1.0024 0.1795 0.1927 0.108 Uiso 1 1 calc R . .
H6C H 1.0079 0.1091 0.1189 0.108 Uiso 1 1 calc R . .
C7 C 0.9450(3) -0.0037(4) 0.26954(19) 0.0698(11) Uani 1 1 d . . .
H7A H 0.8864 -0.0520 0.2772 0.105 Uiso 1 1 calc R . .
H7B H 0.9457 0.0716 0.2949 0.105 Uiso 1 1 calc R . .
H7C H 1.0137 -0.0436 0.2906 0.105 Uiso 1 1 calc R . .
C8 C 0.8047(3) 0.1595(4) 0.0246(2) 0.0718(11) Uani 1 1 d . . .
H8A H 0.7727 0.1520 -0.0299 0.108 Uiso 1 1 calc R . .
H8B H 0.8828 0.1503 0.0362 0.108 Uiso 1 1 calc R . .
H8C H 0.7878 0.2367 0.0412 0.108 Uiso 1 1 calc R . .
C9 C 0.6370(2) 0.0861(3) 0.05326(18) 0.0565(9) Uani 1 1 d . . .
H9A H 0.6259 0.1644 0.0710 0.085 Uiso 1 1 calc R . .
H9B H 0.6081 0.0279 0.0814 0.085 Uiso 1 1 calc R . .
H9C H 0.5999 0.0794 -0.0006 0.085 Uiso 1 1 calc R . .
C11 C 0.7969(2) 0.1827(3) 0.18722(18) 0.0439(7) Uani 1 1 d . . .
H11 H 0.8310 0.2488 0.1729 0.053 Uiso 1 1 calc R . .
C12 C 0.7388(2) 0.1983(3) 0.23615(18) 0.0443(7) Uani 1 1 d . A .
C13 C 0.7272(3) 0.3257(3) 0.2585(2) 0.0617(10) Uani 1 1 d . . .
H13A H 0.7715 0.3760 0.2362 0.093 Uiso 1 1 calc R . .
H13B H 0.7509 0.3330 0.3135 0.093 Uiso 1 1 calc R . .
H13C H 0.6517 0.3495 0.2401 0.093 Uiso 1 1 calc R . .
B1 B 0.6754(2) 0.0938(3) 0.26761(19) 0.0389(8) Uani 1 1 d D . .
H1 H 0.6686(19) 0.017(2) 0.2272(14) 0.034(7) Uiso 1 1 d . . .
C21 C 0.724(2) 0.034(2) 0.3530(10) 0.038(5) Uani 0.36(2) 1 d PDU A 1
F22 F 0.5849(15) -0.110(2) 0.3228(11) 0.056(3) Uani 0.36(2) 1 d PDU A 1
C22 C 0.6728(18) -0.0621(18) 0.3736(9) 0.040(4) Uani 0.36(2) 1 d PDU A 1
F23 F 0.6508(14) -0.2114(13) 0.4598(9) 0.086(4) Uani 0.36(2) 1 d PDU A 1
C23 C 0.7039(14) -0.1165(15) 0.4438(8) 0.054(4) Uani 0.36(2) 1 d PDU A 1
F24 F 0.8218(15) -0.1194(14) 0.5710(7) 0.090(4) Uani 0.36(2) 1 d PDU A 1
C24 C 0.7900(15) -0.0741(15) 0.4998(7) 0.053(4) Uani 0.36(2) 1 d PDU A 1
F25 F 0.9287(12) 0.0716(15) 0.5374(7) 0.074(3) Uani 0.36(2) 1 d PDU A 1
C25 C 0.8456(13) 0.0215(17) 0.4840(7) 0.048(4) Uani 0.36(2) 1 d PDU A 1
F26 F 0.8687(16) 0.1677(15) 0.4012(9) 0.049(3) Uani 0.36(2) 1 d PDU A 1
C26 C 0.8106(17) 0.0730(19) 0.4130(8) 0.037(4) Uani 0.36(2) 1 d PDU A 1
C21A C 0.7393(14) 0.0514(15) 0.3539(6) 0.043(3) Uani 0.64(2) 1 d PDU A 2
F22A F 0.6134(9) -0.1073(11) 0.3357(7) 0.059(2) Uani 0.64(2) 1 d PDU A 2
C22A C 0.7022(11) -0.0492(12) 0.3805(6) 0.051(3) Uani 0.64(2) 1 d PDU A 2
F23A F 0.6985(10) -0.1939(7) 0.4733(5) 0.093(2) Uani 0.64(2) 1 d PDU A 2
C23A C 0.7422(10) -0.0957(9) 0.4525(5) 0.064(2) Uani 0.64(2) 1 d PDU A 2
F24A F 0.8696(9) -0.0851(9) 0.5718(4) 0.103(3) Uani 0.64(2) 1 d PDU A 2
C24A C 0.8287(9) -0.0400(10) 0.5010(4) 0.056(3) Uani 0.64(2) 1 d PDU A 2
F25A F 0.9554(7) 0.1124(10) 0.5274(5) 0.079(2) Uani 0.64(2) 1 d PDU A 2
C25A C 0.8709(8) 0.0597(10) 0.4782(5) 0.053(2) Uani 0.64(2) 1 d PDU A 2
F26A F 0.8740(9) 0.2016(10) 0.3871(7) 0.061(2) Uani 0.64(2) 1 d PDU A 2
C26A C 0.8281(9) 0.1025(11) 0.4060(5) 0.044(2) Uani 0.64(2) 1 d PDU A 2
C31 C 0.5514(2) 0.1340(3) 0.26568(15) 0.0372(7) Uani 1 1 d . A .
F32 F 0.46720(12) 0.02600(17) 0.15368(9) 0.0540(5) Uani 1 1 d . A .
C32 C 0.4591(2) 0.0971(3) 0.21142(16) 0.0396(7) Uani 1 1 d . . .
F33 F 0.26835(13) 0.08864(19) 0.15620(10) 0.0640(6) Uani 1 1 d . . .
C33 C 0.3552(2) 0.1268(3) 0.21173(17) 0.0438(7) Uani 1 1 d . A .
F34 F 0.23807(13) 0.22895(19) 0.26942(12) 0.0705(6) Uani 1 1 d . A .
C34 C 0.3391(2) 0.1971(3) 0.26874(18) 0.0462(8) Uani 1 1 d . . .
F35 F 0.41208(14) 0.30352(17) 0.38129(10) 0.0606(5) Uani 1 1 d . . .
C35 C 0.4269(2) 0.2366(3) 0.32432(17) 0.0424(7) Uani 1 1 d . A .
F36 F 0.61219(13) 0.24614(17) 0.37909(10) 0.0562(5) Uani 1 1 d . A .
C36 C 0.5294(2) 0.2047(3) 0.32132(16) 0.0401(7) Uani 1 1 d . . .

loop_
_atom_site_aniso_label
_atom_site_aniso_U_11
_atom_site_aniso_U_22
_atom_site_aniso_U_33
_atom_site_aniso_U_23
_atom_site_aniso_U_13
_atom_site_aniso_U_12
N1 0.0330(12) 0.0416(15) 0.0406(14) -0.0031(12) 0.0139(10) -0.0072(11)
C1 0.0332(15) 0.060(2) 0.0537(19) -0.0077(17) 0.0131(13) 0.0027(14)
C2 0.0523(18) 0.051(2) 0.063(2) -0.0031(18) 0.0285(16) 0.0079(15)
C3 0.072(2) 0.064(2) 0.067(2) -0.017(2) 0.0415(19) -0.0115(19)
C4 0.062(2) 0.074(3) 0.0409(18) -0.0174(18) 0.0224(15) -0.0186(18)
C5 0.0438(16) 0.059(2) 0.0359(16) 0.0021(16) 0.0129(13) -0.0102(15)
C6 0.0378(17) 0.077(3) 0.103(3) -0.030(2) 0.0216(18) -0.0140(17)
C7 0.0511(19) 0.103(3) 0.050(2) -0.008(2) 0.0050(16) 0.030(2)
C8 0.067(2) 0.085(3) 0.068(2) 0.026(2) 0.0263(19) -0.013(2)
C9 0.0460(17) 0.075(3) 0.0443(18) 0.0084(18) 0.0054(14) -0.0083(17)
C11 0.0357(15) 0.0349(17) 0.0616(19) -0.0046(15) 0.0140(14) -0.0036(13)
C12 0.0317(14) 0.0397(17) 0.0593(19) -0.0100(16) 0.0090(14) -0.0023(12)
C13 0.062(2) 0.0374(19) 0.094(3) -0.0183(19) 0.0351(19) -0.0077(16)
B1 0.0356(16) 0.040(2) 0.0414(19) -0.0107(17) 0.0118(14) 0.0016(14)
C21 0.035(7) 0.035(8) 0.044(7) -0.017(6) 0.009(5) 0.010(5)
F22 0.058(7) 0.050(5) 0.058(6) -0.007(4) 0.012(5) 0.002(5)
C22 0.042(9) 0.037(6) 0.038(6) -0.007(5) 0.006(5) 0.004(5)
F23 0.100(7) 0.068(6) 0.087(6) 0.029(5) 0.022(6) 0.013(5)
C23 0.061(8) 0.044(7) 0.057(7) 0.007(6) 0.020(5) 0.008(6)
F24 0.112(8) 0.094(7) 0.057(5) 0.022(4) 0.011(5) 0.026(6)
C24 0.056(8) 0.051(7) 0.048(6) 0.003(6) 0.009(6) 0.007(6)
F25 0.069(6) 0.083(7) 0.057(5) -0.013(5) -0.004(4) 0.016(5)
C25 0.045(6) 0.047(8) 0.050(6) -0.002(6) 0.010(5) -0.008(6)
F26 0.050(5) 0.056(7) 0.039(5) -0.006(5) 0.009(4) -0.007(5)
C26 0.040(6) 0.036(7) 0.039(6) -0.002(5) 0.018(5) -0.003(5)
C21A 0.040(5) 0.041(5) 0.048(5) -0.010(4) 0.014(3) 0.003(3)
F22A 0.063(5) 0.042(3) 0.064(4) 0.001(3) 0.006(3) -0.008(3)
C22A 0.045(5) 0.048(5) 0.055(4) -0.010(4) 0.002(3) 0.010(4)
F23A 0.115(5) 0.066(3) 0.087(4) 0.027(3) 0.008(4) 0.008(4)
C23A 0.065(6) 0.044(4) 0.072(5) 0.006(4) 0.002(4) 0.012(4)
F24A 0.111(5) 0.108(5) 0.070(3) 0.016(3) -0.010(3) 0.030(4)
C24A 0.054(5) 0.057(6) 0.050(4) 0.004(4) 0.002(3) 0.007(4)
F25A 0.057(3) 0.091(5) 0.071(4) -0.029(3) -0.013(2) 0.012(3)
C25A 0.043(4) 0.058(5) 0.047(4) -0.014(3) -0.004(3) 0.014(4)
F26A 0.048(2) 0.067(5) 0.067(5) -0.015(3) 0.016(3) -0.014(3)
C26A 0.039(5) 0.041(6) 0.054(4) -0.003(4) 0.018(4) 0.002(4)
C31 0.0384(14) 0.0362(16) 0.0379(16) -0.0017(14) 0.0118(12) 0.0001(12)
F32 0.0437(9) 0.0699(13) 0.0501(10) -0.0243(10) 0.0160(8) -0.0094(9)
C32 0.0408(15) 0.0439(18) 0.0377(16) -0.0075(14) 0.0167(13) -0.0051(13)
F33 0.0353(9) 0.0925(16) 0.0620(12) -0.0159(11) 0.0095(8) -0.0101(9)
C33 0.0357(15) 0.0495(19) 0.0450(17) 0.0010(15) 0.0089(13) -0.0044(14)
F34 0.0368(9) 0.0887(16) 0.0911(15) -0.0165(13) 0.0265(9) 0.0061(10)
C34 0.0360(15) 0.0495(19) 0.060(2) 0.0020(17) 0.0239(15) 0.0073(14)
F35 0.0619(11) 0.0606(12) 0.0672(12) -0.0208(11) 0.0312(9) 0.0056(9)
C35 0.0473(16) 0.0395(18) 0.0460(17) -0.0052(15) 0.0226(14) 0.0032(14)
F36 0.0469(9) 0.0646(13) 0.0529(11) -0.0256(10) 0.0066(8) 0.0051(9)
C36 0.0383(15) 0.0398(17) 0.0414(16) -0.0043(14) 0.0095(13) -0.0015(13)

loop_
_atom_type_symbol
_atom_type_description
_atom_type_scat_dispersion_real
_atom_type_scat_dispersion_imag
_atom_type_scat_source
C C 0.0033 0.0016 'International Tables Vol C Tables 4.2.6.8 and 6.1.1.4'
H H 0.0000 0.0000 'International Tables Vol C Tables 4.2.6.8 and 6.1.1.4'
B B 0.0013 0.0007 'International Tables Vol C Tables 4.2.6.8 and 6.1.1.4'
N N 0.0061 0.0033 'International Tables Vol C Tables 4.2.6.8 and 6.1.1.4'
F F 0.0171 0.0103 'International Tables Vol C Tables 4.2.6.8 and 6.1.1.4'

loop_
_geom_angle_atom_site_label_1
_geom_angle_atom_site_label_2
_geom_angle_atom_site_label_3
_geom_angle
C11 N1 C1 113.4(2)
C11 N1 C5 112.2(2)
C1 N1 C5 117.3(2)
C11 N1 H2 106.9(16)
C1 N1 H2 102.2(16)
C5 N1 H2 103.3(16)
C2 C1 C7 109.0(3)
C2 C1 C6 111.4(3)
C7 C1 C6 109.4(3)
C2 C1 N1 109.2(2)
C7 C1 N1 106.0(2)
C6 C1 N1 111.7(3)
C3 C2 C1 114.0(3)
C3 C2 H2A 108.7
C1 C2 H2A 108.7
C3 C2 H2B 108.7
C1 C2 H2B 108.7
H2A C2 H2B 107.6
C4 C3 C2 108.9(3)
C4 C3 H3A 109.9
C2 C3 H3A 109.9
C4 C3 H3B 109.9
C2 C3 H3B 109.9
H3A C3 H3B 108.3
C3 C4 C5 114.6(3)
C3 C4 H4A 108.6
C5 C4 H4A 108.6
C3 C4 H4B 108.6
C5 C4 H4B 108.6
H4A C4 H4B 107.6
C4 C5 C8 111.5(3)
C4 C5 C9 109.8(3)
C8 C5 C9 109.4(3)
C4 C5 N1 107.6(3)
C8 C5 N1 112.2(3)
C9 C5 N1 106.3(2)
C1 C6 H6A 109.5
C1 C6 H6B 109.5
H6A C6 H6B 109.5
C1 C6 H6C 109.5
H6A C6 H6C 109.5
H6B C6 H6C 109.5
C1 C7 H7A 109.5
C1 C7 H7B 109.5
H7A C7 H7B 109.5
C1 C7 H7C 109.5
H7A C7 H7C 109.5
H7B C7 H7C 109.5
C5 C8 H8A 109.5
C5 C8 H8B 109.5
H8A C8 H8B 109.5
C5 C8 H8C 109.5
H8A C8 H8C 109.5
H8B C8 H8C 109.5
C5 C9 H9A 109.5
C5 C9 H9B 109.5
H9A C9 H9B 109.5
C5 C9 H9C 109.5
H9A C9 H9C 109.5
H9B C9 H9C 109.5
C12 C11 N1 123.6(3)
C12 C11 H11 118.2
N1 C11 H11 118.2
C11 C12 C13 115.1(3)
C11 C12 B1 124.7(3)
C13 C12 B1 120.1(3)
C12 C13 H13A 109.5
C12 C13 H13B 109.5
H13A C13 H13B 109.5
C12 C13 H13C 109.5
H13A C13 H13C 109.5
H13B C13 H13C 109.5
C12 B1 C21A 112.9(5)
C12 B1 C31 111.3(2)
C21A B1 C31 109.0(8)
C12 B1 C21 122.4(6)
C21A B1 C21 9.6(7)
C31 B1 C21 104.2(12)
C12 B1 H1 106.7(13)
C21A B1 H1 109.4(15)
C31 B1 H1 107.4(12)
C21 B1 H1 103.9(17)
C22 C21 C26 111.8(11)
C22 C21 B1 119.8(10)
C26 C21 B1 128.2(11)
F22 C22 C21 119.8(13)
F22 C22 C23 115.3(13)
C21 C22 C23 124.8(12)
F23 C23 C24 118.0(10)
F23 C23 C22 121.7(11)
C24 C23 C22 120.3(11)
F24 C24 C23 123.6(11)
F24 C24 C25 117.7(11)
C23 C24 C25 118.6(10)
F25 C25 C24 122.1(11)
F25 C25 C26 119.1(12)
C24 C25 C26 118.6(10)
F26 C26 C25 115.7(11)
F26 C26 C21 118.5(12)
C25 C26 C21 125.7(11)
C22A C21A C26A 113.6(7)
C22A C21A B1 117.1(7)
C26A C21A B1 129.3(7)
F22A C22A C21A 119.9(8)
F22A C22A C23A 114.4(9)
C21A C22A C23A 125.6(9)
F23A C23A C24A 121.7(8)
F23A C23A C22A 120.8(8)
C24A C23A C22A 117.5(8)
F24A C24A C25A 121.4(8)
F24A C24A C23A 118.3(8)
C25A C24A C23A 120.2(7)
F25A C25A C24A 118.5(7)
F25A C25A C26A 121.5(8)
C24A C25A C26A 119.9(7)
F26A C26A C25A 116.9(8)
F26A C26A C21A 120.1(8)
C25A C26A C21A 123.0(8)
C32 C31 C36 113.2(2)
C32 C31 B1 124.2(3)
C36 C31 B1 122.5(2)
F32 C32 C33 115.5(2)
F32 C32 C31 120.3(2)
C33 C32 C31 124.2(3)
F33 C33 C34 119.4(2)
F33 C33 C32 121.0(3)
C34 C33 C32 119.6(3)
F34 C34 C35 120.0(3)
F34 C34 C33 120.5(3)
C35 C34 C33 119.4(2)
F35 C35 C34 119.9(2)
F35 C35 C36 121.2(3)
C34 C35 C36 118.8(3)
F36 C36 C35 115.3(2)
F36 C36 C31 119.9(2)
C35 C36 C31 124.9(3)

loop_
_geom_bond_atom_site_label_1
_geom_bond_atom_site_label_2
_geom_bond_distance
N1 C11 1.471(4)
N1 C1 1.559(4)
N1 C5 1.565(4)
N1 H2 0.92(3)
C1 C2 1.522(4)
C1 C7 1.524(4)
C1 C6 1.528(4)
C2 C3 1.511(4)
C2 H2A 0.9800
C2 H2B 0.9800
C3 C4 1.508(5)
C3 H3A 0.9800
C3 H3B 0.9800
C4 C5 1.519(5)
C4 H4A 0.9800
C4 H4B 0.9800
C5 C8 1.523(4)
C5 C9 1.528(4)
C6 H6A 0.9700
C6 H6B 0.9700
C6 H6C 0.9700
C7 H7A 0.9700
C7 H7B 0.9700
C7 H7C 0.9700
C8 H8A 0.9700
C8 H8B 0.9700
C8 H8C 0.9700
C9 H9A 0.9700
C9 H9B 0.9700
C9 H9C 0.9700
C11 C12 1.322(4)
C11 H11 0.9400
C12 C13 1.520(4)
C12 B1 1.628(4)
C13 H13A 0.9700
C13 H13B 0.9700
C13 H13C 0.9700
B1 C21A 1.635(8)
B1 C31 1.643(4)
B1 C21 1.657(11)
B1 H1 1.13(3)
C21 C22 1.376(12)
C21 C26 1.398(12)
F22 C22 1.360(12)
C22 C23 1.379(11)
F23 C23 1.347(12)
C23 C24 1.367(11)
F24 C24 1.352(11)
C24 C25 1.371(11)
F25 C25 1.354(11)
C25 C26 1.380(13)
F26 C26 1.356(11)
C21A C22A 1.374(9)
C21A C26A 1.392(9)
F22A C22A 1.373(9)
C22A C23A 1.378(9)
F23A C23A 1.346(9)
C23A C24A 1.368(9)
F24A C24A 1.356(8)
C24A C25A 1.366(9)
F25A C25A 1.341(8)
C25A C26A 1.370(9)
F26A C26A 1.356(9)
C31 C32 1.382(4)
C31 C36 1.383(4)
F32 C32 1.354(3)
C32 C33 1.374(4)
F33 C33 1.353(3)
C33 C34 1.371(4)
F34 C34 1.347(3)
C34 C35 1.366(4)
F35 C35 1.342(3)
C35 C36 1.377(4)
F36 C36 1.358(3)

loop_
_geom_torsion_atom_site_label_1
_geom_torsion_atom_site_label_2
_geom_torsion_atom_site_label_3
_geom_torsion_atom_site_label_4
_geom_torsion
C11 N1 C1 C2 -179.5(2)
C5 N1 C1 C2 -46.1(3)
C11 N1 C1 C7 63.3(3)
C5 N1 C1 C7 -163.3(3)
C11 N1 C1 C6 -55.8(3)
C5 N1 C1 C6 77.6(3)
C7 C1 C2 C3 166.6(3)
C6 C1 C2 C3 -72.6(4)
N1 C1 C2 C3 51.2(3)
C1 C2 C3 C4 -59.0(4)
C2 C3 C4 C5 61.1(4)
C3 C4 C5 C8 69.5(4)
C3 C4 C5 C9 -169.2(3)
C3 C4 C5 N1 -53.9(3)
C11 N1 C5 C4 -179.3(2)
C1 N1 C5 C4 46.9(3)
C11 N1 C5 C8 57.8(3)
C1 N1 C5 C8 -76.0(4)
C11 N1 C5 C9 -61.7(3)
C1 N1 C5 C9 164.5(3)
C1 N1 C11 C12 -109.2(3)
C5 N1 C11 C12 115.1(3)
N1 C11 C12 C13 -175.2(3)
N1 C11 C12 B1 0.6(5)
C11 C12 B1 C21A 102.7(10)
C13 C12 B1 C21A -81.7(10)
C11 C12 B1 C31 -134.4(3)
C13 C12 B1 C31 41.2(4)
C11 C12 B1 C21 101.7(16)
C13 C12 B1 C21 -82.7(16)
C12 B1 C21 C22 -174(2)
C21A B1 C21 C22 -179(16)
C31 B1 C21 C22 59(3)
C12 B1 C21 C26 12(4)
C21A B1 C21 C26 6(10)
C31 B1 C21 C26 -116(3)
C26 C21 C22 F22 178(3)
B1 C21 C22 F22 3(4)
C26 C21 C22 C23 -2(5)
B1 C21 C22 C23 -178(2)
F22 C22 C23 F23 1(3)
C21 C22 C23 F23 -179(3)
F22 C22 C23 C24 -179(2)
C21 C22 C23 C24 2(4)
F23 C23 C24 F24 -3(3)
C22 C23 C24 F24 176.8(19)
F23 C23 C24 C25 179.2(17)
C22 C23 C24 C25 -1(3)
F24 C24 C25 F25 -1(3)
C23 C24 C25 F25 177.1(17)
F24 C24 C25 C26 -176.5(18)
C23 C24 C25 C26 2(3)
F25 C25 C26 F26 4(3)
C24 C25 C26 F26 180(2)
F25 C25 C26 C21 -178(3)
C24 C25 C26 C21 -3(4)
C22 C21 C26 F26 -180(3)
B1 C21 C26 F26 -4(5)
C22 C21 C26 C25 3(5)
B1 C21 C26 C25 178(2)
C12 B1 C21A C22A -169.4(15)
C31 B1 C21A C22A 66.4(19)
C21 B1 C21A C22A 5(12)
C12 B1 C21A C26A 10(3)
C31 B1 C21A C26A -114(2)
C21 B1 C21A C26A -175(15)
C26A C21A C22A F22A 178.6(17)
B1 C21A C22A F22A -2(3)
C26A C21A C22A C23A 3(3)
B1 C21A C22A C23A -177.0(14)
F22A C22A C23A F23A 3(2)
C21A C22A C23A F23A 178.8(17)
F22A C22A C23A C24A -178.2(12)
C21A C22A C23A C24A -3(2)
F23A C23A C24A F24A -0.9(16)
C22A C23A C24A F24A -179.5(11)
F23A C23A C24A C25A -179.8(10)
C22A C23A C24A C25A 1.6(17)
F24A C24A C25A F25A 0.7(15)
C23A C24A C25A F25A 179.6(9)
F24A C24A C25A C26A 179.6(10)
C23A C24A C25A C26A -1.6(16)
F25A C25A C26A F26A -1.0(18)
C24A C25A C26A F26A -179.9(12)
F25A C25A C26A C21A -178.8(16)
C24A C25A C26A C21A 2(2)
C22A C21A C26A F26A 179.3(16)
B1 C21A C26A F26A 0(3)
C22A C21A C26A C25A -3(3)
B1 C21A C26A C25A 177.2(15)
C12 B1 C31 C32 103.0(3)
C21A B1 C31 C32 -131.8(6)
C21 B1 C31 C32 -123.2(9)
C12 B1 C31 C36 -80.1(3)
C21A B1 C31 C36 45.0(6)
C21 B1 C31 C36 53.6(9)
C36 C31 C32 F32 -179.1(3)
B1 C31 C32 F32 -2.0(4)
C36 C31 C32 C33 0.0(4)
B1 C31 C32 C33 177.1(3)
F32 C32 C33 F33 -1.6(4)
C31 C32 C33 F33 179.2(3)
F32 C32 C33 C34 179.0(3)
C31 C32 C33 C34 -0.1(5)
F33 C33 C34 F34 -0.6(5)
C32 C33 C34 F34 178.8(3)
F33 C33 C34 C35 -179.3(3)
C32 C33 C34 C35 0.1(5)
F34 C34 C35 F35 2.6(4)
C33 C34 C35 F35 -178.6(3)
F34 C34 C35 C36 -178.6(3)
C33 C34 C35 C36 0.1(5)
F35 C35 C36 F36 -0.4(4)
C34 C35 C36 F36 -179.1(3)
F35 C35 C36 C31 178.5(3)
C34 C35 C36 C31 -0.3(5)
C32 C31 C36 F36 179.0(3)
B1 C31 C36 F36 1.9(4)
C32 C31 C36 C35 0.2(4)
B1 C31 C36 C35 -177.0(3)

loop_
_platon_squeeze_void_nr
_platon_squeeze_void_average_x
_platon_squeeze_void_average_y
_platon_squeeze_void_average_z
_platon_squeeze_void_volume
_platon_squeeze_void_count_electrons
_platon_squeeze_void_content
1 0.500 0.000 0.500 109 42 ' '
2 0.500 0.500 0.000 109 42 ' '
